data_7249462
loop_
_publ_author_name
'Kwon, So Hyeon'
'Lee, Sunwoo'
'Tessarolo, Jacopo'
'Lee, Haeri'

_publ_section_title
;
 Stimuli-responsive Zn(ii) complexes showing the structural conversion and
 on/off switching of catalytic properties
;
_journal_issue 44
_journal_name_full 'RSC Advances'
_journal_page_first 32655
_journal_page_last 32660
_journal_paper_doi 10.1039/D4RA06058J
_journal_volume 14
_journal_year 2024
_chemical_formula_moiety 'C24 H22 N6'
_chemical_formula_sum 'C24 H22 N6'
_chemical_formula_weight 394.47
_space_group_crystal_system monoclinic
_space_group_IT_number 14
_space_group_name_Hall '-P 2ybc'
_space_group_name_H-M_alt 'P 1 21/c 1'
_atom_sites_solution_hydrogens geom
_atom_sites_solution_primary direct
_audit_creation_method SHELXL-2018/3
_audit_update_record
;
2024-02-06 deposited with the CCDC.	2024-10-03 downloaded from the CCDC.
;
_cell_angle_alpha 90
_cell_angle_beta 97.3250(10)
_cell_angle_gamma 90
_cell_formula_units_Z 2
_cell_length_a 8.21360(10)
_cell_length_b 12.8837(2)
_cell_length_c 9.3506(2)
_cell_measurement_reflns_used 8790
_cell_measurement_temperature 194(2)
_cell_measurement_theta_max 28.39
_cell_measurement_theta_min 2.71
_cell_volume 981.42(3)
_computing_cell_refinement 'Bruker APEX software'
_computing_data_collection 'Bruker APEX software'
_computing_data_reduction 'Bruker APEX software'
_computing_molecular_graphics ORTEP
_computing_publication_material CIFTAB
_computing_structure_refinement SHELXL
_computing_structure_solution SHELXS
_diffrn_ambient_temperature 194(2)
_diffrn_measured_fraction_theta_full 0.994
_diffrn_measured_fraction_theta_max 0.994
_diffrn_measurement_device_type 'Bruker Breeze CCD'
_diffrn_measurement_method '\f and \w scans'
_diffrn_radiation_type MoK\a
_diffrn_radiation_wavelength 0.71073
_diffrn_reflns_av_R_equivalents 0.0230
_diffrn_reflns_av_unetI/netI 0.0133
_diffrn_reflns_Laue_measured_fraction_full 0.994
_diffrn_reflns_Laue_measured_fraction_max 0.994
_diffrn_reflns_limit_h_max 10
_diffrn_reflns_limit_h_min -10
_diffrn_reflns_limit_k_max 17
_diffrn_reflns_limit_k_min -17
_diffrn_reflns_limit_l_max 10
_diffrn_reflns_limit_l_min -12
_diffrn_reflns_number 16732
_diffrn_reflns_point_group_measured_fraction_full 0.994
_diffrn_reflns_point_group_measured_fraction_max 0.994
_diffrn_reflns_theta_full 25.242
_diffrn_reflns_theta_max 28.403
_diffrn_reflns_theta_min 2.500
_diffrn_source 'fine-focus sealed tube'
_exptl_absorpt_coefficient_mu 0.083
_exptl_absorpt_correction_T_max 1.000
_exptl_absorpt_correction_T_min 0.789
_exptl_absorpt_correction_type multi-scan
_exptl_absorpt_process_details SADABS
_exptl_crystal_colour colourless
_exptl_crystal_density_diffrn 1.335
_exptl_crystal_description BLOCK
_exptl_crystal_F_000 416
_exptl_crystal_size_max 0.480
_exptl_crystal_size_mid 0.270
_exptl_crystal_size_min 0.260
_refine_diff_density_max 0.255
_refine_diff_density_min -0.239
_refine_diff_density_rms 0.051
_refine_ls_extinction_method none
_refine_ls_goodness_of_fit_ref 1.044
_refine_ls_hydrogen_treatment constr
_refine_ls_matrix_type full
_refine_ls_number_parameters 136
_refine_ls_number_reflns 2450
_refine_ls_number_restraints 0
_refine_ls_restrained_S_all 1.044
_refine_ls_R_factor_all 0.0444
_refine_ls_R_factor_gt 0.0405
_refine_ls_shift/su_max 0.000
_refine_ls_shift/su_mean 0.000
_refine_ls_structure_factor_coef Fsqd
_refine_ls_weighting_details 'w=1/[\s^2^(Fo^2^)+(0.0623P)^2^+0.2252P] where P=(Fo^2^+2Fc^2^)/3'
_refine_ls_weighting_scheme calc
_refine_ls_wR_factor_gt 0.1073
_refine_ls_wR_factor_ref 0.1116
_reflns_Friedel_coverage 0.000
_reflns_number_gt 2200
_reflns_number_total 2450
_reflns_threshold_expression 'I > 2\s(I)'
_cod_data_source_file d4ra06058j2.cif
_cod_data_source_block 01-L-DDPBA
_cod_depositor_comments
;
The following automatic conversions were performed:

data item '_exptl_absorpt_correction_type' value 'MULTI-SCAN' was
changed to 'multi-scan' in accordance with the
/home/data/users/saulius/crontab/automatic-downloads/rss-feeds/RSC/lib/dictionaries/cif_core.dic
dictionary named 'cif_core.dic' version 2.4.2 last updated on
2011-04-26.

Automatic conversion script
Id: cif_fix_values 8170 2020-07-09 18:12:32Z antanas 
;
_cod_original_sg_symbol_H-M 'P 21/c'
_cod_database_code 7249462
_shelx_shelxl_version_number 2018/3
_shelx_space_group_comment
; 
The symmetry employed for this shelxl refinement is uniquely defined 
by the following loop, which should always be used as a source of 
symmetry information in preference to the above space-group names. 
They are only intended as comments. 
;
_shelx_estimated_absorpt_t_min 0.961
_shelx_estimated_absorpt_t_max 0.979

loop_
_space_group_symop_operation_xyz
'x, y, z'
'-x, y+1/2, -z+1/2'
'-x, -y, -z'
'x, -y-1/2, z-1/2'

loop_
_atom_site_label
_atom_site_type_symbol
_atom_site_fract_x
_atom_site_fract_y
_atom_site_fract_z
_atom_site_U_iso_or_equiv
_atom_site_adp_type
_atom_site_occupancy
_atom_site_site_symmetry_order
_atom_site_calc_flag
_atom_site_refinement_flags_posn
_atom_site_refinement_flags_adp
_atom_site_refinement_flags_occupancy
_atom_site_disorder_assembly
_atom_site_disorder_group
N1 N 0.88472(11) 0.37324(7) 0.18523(10) 0.0311(2) Uani 1 1 d . . . . .
N2 N 0.75388(10) 0.50814(6) 0.29035(8) 0.02520(19) Uani 1 1 d . . . . .
N3 N 0.56935(12) 0.62880(8) 0.36352(10) 0.0344(2) Uani 1 1 d . . . . .
C1 C 0.91059(14) 0.31921(9) 0.06701(12) 0.0346(2) Uani 1 1 d . . . . .
H1A H 0.978365 0.259322 0.079736 0.041 Uiso 1 1 calc R U . . .
C2 C 0.84503(13) 0.34525(9) -0.07115(12) 0.0337(2) Uani 1 1 d . . . . .
H2A H 0.865077 0.304159 -0.151433 0.040 Uiso 1 1 calc R U . . .
C3 C 0.74865(14) 0.43372(10) -0.08860(11) 0.0356(3) Uani 1 1 d . . . . .
H3A H 0.702699 0.455069 -0.182371 0.043 Uiso 1 1 calc R U . . .
C4 C 0.71960(13) 0.49054(8) 0.02988(11) 0.0303(2) Uani 1 1 d . . . . .
H4A H 0.653277 0.551147 0.019276 0.036 Uiso 1 1 calc R U . . .
C5 C 0.78959(11) 0.45741(7) 0.16634(10) 0.0234(2) Uani 1 1 d . . . . .
C6 C 0.69109(11) 0.61022(7) 0.28579(10) 0.0237(2) Uani 1 1 d . . . . .
C7 C 0.75804(13) 0.68708(8) 0.20656(12) 0.0334(2) Uani 1 1 d . . . . .
H7A H 0.846843 0.671725 0.154150 0.040 Uiso 1 1 calc R U . . .
C8 C 0.69322(16) 0.78618(9) 0.20533(13) 0.0398(3) Uani 1 1 d . . . . .
H8A H 0.736454 0.839928 0.151705 0.048 Uiso 1 1 calc R U . . .
C9 C 0.56464(15) 0.80577(9) 0.28329(13) 0.0386(3) Uani 1 1 d . . . . .
H9A H 0.515866 0.872646 0.282915 0.046 Uiso 1 1 calc R U . . .
C10 C 0.50943(15) 0.72599(10) 0.36120(13) 0.0404(3) Uani 1 1 d . . . . .
H10A H 0.423295 0.740251 0.417162 0.048 Uiso 1 1 calc R U . . .
C11 C 0.77529(12) 0.45399(8) 0.42930(10) 0.0263(2) Uani 1 1 d . . . . .
H11A H 0.765682 0.378380 0.411312 0.032 Uiso 1 1 calc R U . . .
H11B H 0.685068 0.474514 0.484248 0.032 Uiso 1 1 calc R U . . .
C12 C 0.93650(12) 0.47518(8) 0.52054(10) 0.0257(2) Uani 1 1 d . . . . .
H12A H 0.948051 0.450446 0.617014 0.031 Uiso 1 1 calc R U . . .

loop_
_atom_site_aniso_label
_atom_site_aniso_U_11
_atom_site_aniso_U_22
_atom_site_aniso_U_33
_atom_site_aniso_U_23
_atom_site_aniso_U_13
_atom_site_aniso_U_12
N1 0.0361(5) 0.0272(4) 0.0297(4) -0.0002(3) 0.0024(3) 0.0031(3)
N2 0.0300(4) 0.0254(4) 0.0199(4) 0.0001(3) 0.0018(3) 0.0024(3)
N3 0.0333(5) 0.0371(5) 0.0339(5) -0.0031(4) 0.0092(4) 0.0042(4)
C1 0.0373(6) 0.0282(5) 0.0386(6) -0.0039(4) 0.0063(4) 0.0031(4)
C2 0.0352(5) 0.0371(6) 0.0305(5) -0.0097(4) 0.0101(4) -0.0031(4)
C3 0.0382(6) 0.0433(6) 0.0245(5) -0.0037(4) 0.0008(4) 0.0009(5)
C4 0.0308(5) 0.0337(5) 0.0253(5) -0.0028(4) -0.0009(4) 0.0061(4)
C5 0.0217(4) 0.0252(4) 0.0231(4) -0.0014(3) 0.0026(3) -0.0027(3)
C6 0.0220(4) 0.0267(5) 0.0212(4) -0.0032(3) -0.0024(3) 0.0003(3)
C7 0.0324(5) 0.0305(5) 0.0382(5) 0.0022(4) 0.0075(4) 0.0016(4)
C8 0.0467(6) 0.0292(5) 0.0420(6) 0.0035(5) -0.0001(5) 0.0010(5)
C9 0.0409(6) 0.0322(5) 0.0388(6) -0.0089(4) -0.0099(5) 0.0114(4)
C10 0.0364(6) 0.0437(7) 0.0416(6) -0.0090(5) 0.0068(5) 0.0112(5)
C11 0.0301(5) 0.0273(5) 0.0216(4) 0.0022(3) 0.0030(3) -0.0020(4)
C12 0.0322(5) 0.0251(4) 0.0197(4) 0.0015(3) 0.0022(3) 0.0014(4)

loop_
_atom_type_symbol
_atom_type_description
_atom_type_scat_dispersion_real
_atom_type_scat_dispersion_imag
_atom_type_scat_source
C C 0.0033 0.0016 'International Tables Vol C Tables 4.2.6.8 and 6.1.1.4'
H H 0.0000 0.0000 'International Tables Vol C Tables 4.2.6.8 and 6.1.1.4'
N N 0.0061 0.0033 'International Tables Vol C Tables 4.2.6.8 and 6.1.1.4'

loop_
_geom_angle_atom_site_label_1
_geom_angle_atom_site_label_2
_geom_angle_atom_site_label_3
_geom_angle
_geom_angle_site_symmetry_1
_geom_angle_site_symmetry_3
_geom_angle_publ_flag
C5 N1 C1 117.54(9) . . ?
C5 N2 C6 121.77(8) . . ?
C5 N2 C11 119.99(8) . . ?
C6 N2 C11 118.19(8) . . ?
C6 N3 C10 117.24(10) . . ?
N1 C1 C2 124.13(10) . . ?
N1 C1 H1A 117.9 . . ?
C2 C1 H1A 117.9 . . ?
C1 C2 C3 117.41(10) . . ?
C1 C2 H2A 121.3 . . ?
C3 C2 H2A 121.3 . . ?
C4 C3 C2 119.92(10) . . ?
C4 C3 H3A 120.0 . . ?
C2 C3 H3A 120.0 . . ?
C3 C4 C5 118.68(10) . . ?
C3 C4 H4A 120.7 . . ?
C5 C4 H4A 120.7 . . ?
N1 C5 N2 116.89(8) . . ?
N1 C5 C4 122.31(9) . . ?
N2 C5 C4 120.68(9) . . ?
N3 C6 C7 122.57(9) . . ?
N3 C6 N2 116.64(9) . . ?
C7 C6 N2 120.77(9) . . ?
C8 C7 C6 118.93(10) . . ?
C8 C7 H7A 120.5 . . ?
C6 C7 H7A 120.5 . . ?
C9 C8 C7 118.94(11) . . ?
C9 C8 H8A 120.5 . . ?
C7 C8 H8A 120.5 . . ?
C10 C9 C8 118.09(11) . . ?
C10 C9 H9A 121.0 . . ?
C8 C9 H9A 121.0 . . ?
N3 C10 C9 124.19(11) . . ?
N3 C10 H10A 117.9 . . ?
C9 C10 H10A 117.9 . . ?
N2 C11 C12 114.42(8) . . ?
N2 C11 H11A 108.7 . . ?
C12 C11 H11A 108.7 . . ?
N2 C11 H11B 108.7 . . ?
C12 C11 H11B 108.7 . . ?
H11A C11 H11B 107.6 . . ?
C12 C12 C11 126.34(11) 3_766 . ?
C12 C12 H12A 116.8 3_766 . ?
C11 C12 H12A 116.8 . . ?

loop_
_geom_bond_atom_site_label_1
_geom_bond_atom_site_label_2
_geom_bond_distance
_geom_bond_site_symmetry_2
_geom_bond_publ_flag
N1 C5 1.3350(13) . ?
N1 C1 1.3460(14) . ?
N2 C5 1.3944(12) . ?
N2 C6 1.4113(12) . ?
N2 C11 1.4655(12) . ?
N3 C6 1.3307(13) . ?
N3 C10 1.3445(15) . ?
C1 C2 1.3762(16) . ?
C1 H1A 0.9500 . ?
C2 C3 1.3855(17) . ?
C2 H2A 0.9500 . ?
C3 C4 1.3739(14) . ?
C3 H3A 0.9500 . ?
C4 C5 1.3978(13) . ?
C4 H4A 0.9500 . ?
C6 C7 1.3912(14) . ?
C7 C8 1.3828(16) . ?
C7 H7A 0.9500 . ?
C8 C9 1.3808(18) . ?
C8 H8A 0.9500 . ?
C9 C10 1.3701(19) . ?
C9 H9A 0.9500 . ?
C10 H10A 0.9500 . ?
C11 C12 1.5059(13) . ?
C11 H11A 0.9900 . ?
C11 H11B 0.9900 . ?
C12 C12 1.322(2) 3_766 ?
C12 H12A 0.9500 . ?
